data_7202787
loop_
_publ_author_name
'Hu, Chunhua'
'Kalf, Irmgard'
'Englert, Ulli'

_publ_section_title
;
 Pyridine complexes of mercury(ii)halides: Implications of a soft metal
 center for crystal engineering.
;
_journal_issue 7
_journal_name_full CrystEngComm
_journal_page_first 603
_journal_paper_doi 10.1039/b701907f
_journal_volume 9
_journal_year 2007
_chemical_formula_sum 'C14 H18 Hg I2 N2'
_chemical_formula_weight 668.69
_chemical_name_common 'Compound 9b'
_chemical_name_systematic
;
?
;
_space_group_IT_number 2
_symmetry_cell_setting triclinic
_symmetry_space_group_name_Hall '-P 1'
_symmetry_space_group_name_H-M 'P -1'
_atom_sites_solution_hydrogens geom
_atom_sites_solution_primary direct
_atom_sites_solution_secondary difmap
_cell_angle_alpha 79.229(3)
_cell_angle_beta 88.173(3)
_cell_angle_gamma 74.877(3)
_cell_formula_units_Z 2
_cell_length_a 8.2309(6)
_cell_length_b 9.1784(7)
_cell_length_c 13.0920(10)
_cell_measurement_reflns_used 14350
_cell_measurement_temperature 293(2)
_cell_measurement_theta_max 28.31
_cell_measurement_theta_min 1.58
_cell_volume 937.83(12)
_computing_cell_refinement 'SMART (Bruker, 2001)'
_computing_data_collection 'SMART (Bruker, 2001)'
_computing_data_reduction 'SAINT+ (Bruker, 1999)'
_computing_molecular_graphics 'PLATON (Spek, 2003)'
_computing_publication_material 'SHELXTL (Sheldrick, 1998)'
_computing_structure_refinement 'SHELXTL (Sheldrick, 1998)'
_computing_structure_solution 'SHELXTL (Sheldrick, 1998)'
_diffrn_ambient_temperature 293(2)
_diffrn_measured_fraction_theta_full 0.992
_diffrn_measured_fraction_theta_max 0.992
_diffrn_measurement_device_type 'Bruker SMART APEX CCD diffractometer'
_diffrn_measurement_method 'omega scans'
_diffrn_radiation_monochromator graphite
_diffrn_radiation_source 'fine-focus sealed tube'
_diffrn_radiation_type MoK\a
_diffrn_radiation_wavelength 0.71073
_diffrn_reflns_av_R_equivalents 0.0598
_diffrn_reflns_av_sigmaI/netI 0.0833
_diffrn_reflns_limit_h_max 10
_diffrn_reflns_limit_h_min -10
_diffrn_reflns_limit_k_max 12
_diffrn_reflns_limit_k_min -12
_diffrn_reflns_limit_l_max 17
_diffrn_reflns_limit_l_min -17
_diffrn_reflns_number 14350
_diffrn_reflns_theta_full 28.31
_diffrn_reflns_theta_max 28.31
_diffrn_reflns_theta_min 1.58
_diffrn_standards_decay_% 0
_exptl_absorpt_coefficient_mu 11.489
_exptl_absorpt_correction_T_max 0.502
_exptl_absorpt_correction_T_min 0.295
_exptl_absorpt_correction_type multi-scan
_exptl_absorpt_process_details SADABS
_exptl_crystal_colour colourless
_exptl_crystal_density_diffrn 2.368
_exptl_crystal_density_method 'not measured'
_exptl_crystal_description prism
_exptl_crystal_F_000 604
_exptl_crystal_size_max 0.16
_exptl_crystal_size_mid 0.13
_exptl_crystal_size_min 0.06
_refine_diff_density_max 0.715
_refine_diff_density_min -0.739
_refine_diff_density_rms 0.152
_refine_ls_extinction_method none
_refine_ls_goodness_of_fit_ref 0.968
_refine_ls_hydrogen_treatment constr
_refine_ls_matrix_type full
_refine_ls_number_parameters 172
_refine_ls_number_reflns 4625
_refine_ls_number_restraints 0
_refine_ls_restrained_S_all 0.968
_refine_ls_R_factor_all 0.0944
_refine_ls_R_factor_gt 0.0456
_refine_ls_shift/su_max 0.000
_refine_ls_shift/su_mean 0.000
_refine_ls_structure_factor_coef Fsqd
_refine_ls_weighting_details 'calc w=1/[\s^2^(Fo^2^)+(0.0271P)^2^+0.0000P] where P=(Fo^2^+2Fc^2^)/3'
_refine_ls_weighting_scheme calc
_refine_ls_wR_factor_gt 0.0886
_refine_ls_wR_factor_ref 0.1042
_reflns_number_gt 2722
_reflns_number_total 4625
_reflns_threshold_expression >2sigma(I)
_cod_data_source_file b701907f.txt
_cod_data_source_block hc125
_cod_original_sg_symbol_H-M P-1
_cod_database_code 7202787

loop_
_symmetry_equiv_pos_as_xyz
'x, y, z'
'-x, -y, -z'

loop_
_atom_site_label
_atom_site_type_symbol
_atom_site_fract_x
_atom_site_fract_y
_atom_site_fract_z
_atom_site_U_iso_or_equiv
_atom_site_adp_type
_atom_site_occupancy
_atom_site_symmetry_multiplicity
_atom_site_calc_flag
_atom_site_refinement_flags
_atom_site_disorder_assembly
_atom_site_disorder_group
Hg Hg 0.08913(4) 0.31581(4) 0.24294(3) 0.05991(14) Uani 1 1 d . . .
I1 I -0.19274(8) 0.50042(7) 0.29314(6) 0.0792(2) Uani 1 1 d . . .
I2 I 0.41904(7) 0.28040(8) 0.24458(5) 0.0794(2) Uani 1 1 d . . .
N11 N 0.0625(8) 0.0630(7) 0.3285(5) 0.0505(16) Uani 1 1 d . . .
C12 C 0.1985(10) -0.0571(10) 0.3427(6) 0.052(2) Uani 1 1 d . . .
H12 H 0.3074 -0.0416 0.3179 0.068 Uiso 1 1 calc R . .
C13 C 0.1899(10) -0.2027(10) 0.3914(7) 0.058(2) Uani 1 1 d . . .
C14 C 0.0323(11) -0.2196(10) 0.4214(6) 0.058(2) Uani 1 1 d . . .
H14 H 0.0214 -0.3214 0.4547 0.076 Uiso 1 1 calc R . .
C15 C -0.1087(10) -0.0997(10) 0.4065(6) 0.052(2) Uani 1 1 d . . .
C16 C -0.0874(10) 0.0449(10) 0.3601(6) 0.054(2) Uani 1 1 d . . .
H16 H -0.1851 0.1344 0.3509 0.070 Uiso 1 1 calc R . .
C17 C 0.3446(12) -0.3324(12) 0.4082(8) 0.086(3) Uani 1 1 d . . .
H17A H 0.3845 -0.3502 0.4803 0.112 Uiso 1 1 calc R . .
H17B H 0.4322 -0.3071 0.3610 0.112 Uiso 1 1 calc R . .
H17C H 0.3190 -0.4254 0.3942 0.112 Uiso 1 1 calc R . .
C18 C -0.2770(11) -0.1177(12) 0.4405(7) 0.076(3) Uani 1 1 d . . .
H18A H -0.3271 -0.1562 0.3876 0.099 Uiso 1 1 calc R . .
H18B H -0.3495 -0.0181 0.4499 0.099 Uiso 1 1 calc R . .
H18C H -0.2656 -0.1908 0.5064 0.099 Uiso 1 1 calc R . .
N21 N 0.0286(10) 0.2656(9) 0.0763(5) 0.0648(19) Uani 1 1 d . . .
C22 C 0.1539(12) 0.1975(11) 0.0211(7) 0.069(2) Uani 1 1 d . . .
H22 H 0.2691 0.1770 0.0479 0.089 Uiso 1 1 calc R . .
C23 C 0.1320(14) 0.1539(11) -0.0714(7) 0.074(3) Uani 1 1 d . . .
C24 C -0.0323(17) 0.1805(13) -0.1046(8) 0.086(3) Uani 1 1 d . . .
H24 H -0.0544 0.1483 -0.1689 0.112 Uiso 1 1 calc R . .
C25 C -0.1653(15) 0.2505(13) -0.0502(8) 0.080(3) Uani 1 1 d . . .
C26 C -0.1289(12) 0.2933(11) 0.0423(7) 0.071(3) Uani 1 1 d . . .
H26 H -0.2216 0.3445 0.0826 0.092 Uiso 1 1 calc R . .
C27 C 0.2789(16) 0.0761(12) -0.1281(8) 0.100(4) Uani 1 1 d . . .
H27A H 0.2577 -0.0157 -0.1471 0.130 Uiso 1 1 calc R . .
H27B H 0.3799 0.0464 -0.0834 0.130 Uiso 1 1 calc R . .
H27C H 0.2960 0.1465 -0.1913 0.130 Uiso 1 1 calc R . .
C28 C -0.3512(14) 0.2866(16) -0.0823(10) 0.116(5) Uani 1 1 d . . .
H28A H -0.3677 0.3442 -0.1538 0.151 Uiso 1 1 calc R . .
H28B H -0.4207 0.3482 -0.0355 0.151 Uiso 1 1 calc R . .
H28C H -0.3840 0.1904 -0.0781 0.151 Uiso 1 1 calc R . .

loop_
_atom_site_aniso_label
_atom_site_aniso_U_11
_atom_site_aniso_U_22
_atom_site_aniso_U_33
_atom_site_aniso_U_23
_atom_site_aniso_U_13
_atom_site_aniso_U_12
Hg 0.0523(2) 0.0624(3) 0.0675(2) -0.01903(17) 0.00330(16) -0.01450(17)
I1 0.0667(4) 0.0613(4) 0.1053(5) -0.0229(4) 0.0139(4) -0.0052(3)
I2 0.0528(4) 0.0898(5) 0.0980(5) -0.0153(4) 0.0026(3) -0.0243(4)
N11 0.051(4) 0.051(4) 0.051(4) -0.009(3) 0.000(3) -0.016(3)
C12 0.039(4) 0.059(6) 0.058(5) -0.014(4) 0.003(4) -0.010(4)
C13 0.050(5) 0.062(6) 0.064(5) -0.020(5) -0.002(4) -0.010(5)
C14 0.070(6) 0.048(5) 0.057(5) -0.007(4) -0.012(4) -0.015(5)
C15 0.044(5) 0.061(6) 0.056(5) -0.019(4) -0.009(4) -0.016(4)
C16 0.049(5) 0.062(6) 0.059(5) -0.025(4) -0.005(4) -0.016(4)
C17 0.073(7) 0.071(7) 0.101(8) -0.010(6) -0.001(6) 0.001(6)
C18 0.071(6) 0.087(8) 0.076(6) -0.025(5) -0.003(5) -0.024(6)
N21 0.064(5) 0.074(5) 0.060(5) -0.019(4) 0.008(4) -0.022(4)
C22 0.071(6) 0.077(7) 0.064(6) -0.023(5) -0.001(5) -0.021(5)
C23 0.097(8) 0.067(7) 0.065(6) -0.010(5) -0.001(6) -0.035(6)
C24 0.120(10) 0.090(8) 0.054(6) 0.001(6) -0.004(7) -0.046(8)
C25 0.104(8) 0.083(8) 0.062(6) 0.009(5) -0.028(6) -0.053(7)
C26 0.069(6) 0.070(7) 0.068(6) -0.003(5) -0.008(5) -0.014(5)
C27 0.156(12) 0.076(8) 0.069(7) -0.029(6) 0.016(7) -0.022(8)
C28 0.095(9) 0.134(12) 0.125(10) 0.006(8) -0.047(8) -0.053(8)

loop_
_atom_type_symbol
_atom_type_description
_atom_type_scat_dispersion_real
_atom_type_scat_dispersion_imag
_atom_type_scat_source
C C 0.0033 0.0016 'International Tables Vol C Tables 4.2.6.8 and 6.1.1.4'
H H 0.0000 0.0000 'International Tables Vol C Tables 4.2.6.8 and 6.1.1.4'
N N 0.0061 0.0033 'International Tables Vol C Tables 4.2.6.8 and 6.1.1.4'
Hg Hg -2.3894 9.2266 'International Tables Vol C Tables 4.2.6.8 and 6.1.1.4'
I I -0.4742 1.8119 'International Tables Vol C Tables 4.2.6.8 and 6.1.1.4'

loop_
_geom_angle_atom_site_label_1
_geom_angle_atom_site_label_2
_geom_angle_atom_site_label_3
_geom_angle
_geom_angle_site_symmetry_1
_geom_angle_site_symmetry_3
_geom_angle_publ_flag
N21 Hg N11 90.9(2) . . ?
N21 Hg I1 104.59(19) . . ?
N11 Hg I1 102.54(15) . . ?
N21 Hg I2 104.47(18) . . ?
N11 Hg I2 102.69(15) . . ?
I1 Hg I2 140.84(3) . . ?
C16 N11 C12 120.3(7) . . ?
C16 N11 Hg 119.8(5) . . ?
C12 N11 Hg 119.9(5) . . ?
N11 C12 C13 122.1(7) . . ?
N11 C12 H12 119.0 . . ?
C13 C12 H12 119.0 . . ?
C14 C13 C12 116.7(8) . . ?
C14 C13 C17 122.8(8) . . ?
C12 C13 C17 120.5(8) . . ?
C15 C14 C13 122.4(8) . . ?
C15 C14 H14 118.8 . . ?
C13 C14 H14 118.8 . . ?
C14 C15 C16 117.1(8) . . ?
C14 C15 C18 122.3(8) . . ?
C16 C15 C18 120.6(8) . . ?
N11 C16 C15 121.4(8) . . ?
N11 C16 H16 119.3 . . ?
C15 C16 H16 119.3 . . ?
C13 C17 H17A 109.5 . . ?
C13 C17 H17B 109.5 . . ?
H17A C17 H17B 109.5 . . ?
C13 C17 H17C 109.5 . . ?
H17A C17 H17C 109.5 . . ?
H17B C17 H17C 109.5 . . ?
C15 C18 H18A 109.5 . . ?
C15 C18 H18B 109.5 . . ?
H18A C18 H18B 109.5 . . ?
C15 C18 H18C 109.5 . . ?
H18A C18 H18C 109.5 . . ?
H18B C18 H18C 109.5 . . ?
C22 N21 C26 119.2(8) . . ?
C22 N21 Hg 119.4(6) . . ?
C26 N21 Hg 121.2(6) . . ?
N21 C22 C23 124.0(9) . . ?
N21 C22 H22 118.0 . . ?
C23 C22 H22 118.0 . . ?
C22 C23 C24 116.1(10) . . ?
C22 C23 C27 120.8(10) . . ?
C24 C23 C27 123.0(10) . . ?
C25 C24 C23 121.8(10) . . ?
C25 C24 H24 119.1 . . ?
C23 C24 H24 119.1 . . ?
C24 C25 C26 117.5(10) . . ?
C24 C25 C28 125.2(11) . . ?
C26 C25 C28 117.3(11) . . ?
N21 C26 C25 121.3(10) . . ?
N21 C26 H26 119.4 . . ?
C25 C26 H26 119.4 . . ?
C23 C27 H27A 109.5 . . ?
C23 C27 H27B 109.5 . . ?
H27A C27 H27B 109.5 . . ?
C23 C27 H27C 109.5 . . ?
H27A C27 H27C 109.5 . . ?
H27B C27 H27C 109.5 . . ?
C25 C28 H28A 109.5 . . ?
C25 C28 H28B 109.5 . . ?
H28A C28 H28B 109.5 . . ?
C25 C28 H28C 109.5 . . ?
H28A C28 H28C 109.5 . . ?
H28B C28 H28C 109.5 . . ?

loop_
_geom_bond_atom_site_label_1
_geom_bond_atom_site_label_2
_geom_bond_distance
_geom_bond_site_symmetry_2
_geom_bond_publ_flag
Hg N21 2.405(7) . ?
Hg N11 2.442(6) . ?
Hg I1 2.6369(7) . ?
Hg I2 2.6497(7) . ?
N11 C16 1.331(9) . ?
N11 C12 1.339(9) . ?
C12 C13 1.388(11) . ?
C12 H12 0.9800 . ?
C13 C14 1.382(11) . ?
C13 C17 1.489(12) . ?
C14 C15 1.365(11) . ?
C14 H14 0.9800 . ?
C15 C16 1.405(11) . ?
C15 C18 1.482(11) . ?
C16 H16 0.9800 . ?
C17 H17A 0.9800 . ?
C17 H17B 0.9800 . ?
C17 H17C 0.9800 . ?
C18 H18A 0.9800 . ?
C18 H18B 0.9800 . ?
C18 H18C 0.9800 . ?
N21 C22 1.327(11) . ?
N21 C26 1.330(11) . ?
C22 C23 1.375(12) . ?
C22 H22 0.9800 . ?
C23 C24 1.379(14) . ?
C23 C27 1.488(14) . ?
C24 C25 1.369(15) . ?
C24 H24 0.9800 . ?
C25 C26 1.404(13) . ?
C25 C28 1.534(14) . ?
C26 H26 0.9800 . ?
C27 H27A 0.9800 . ?
C27 H27B 0.9800 . ?
C27 H27C 0.9800 . ?
C28 H28A 0.9800 . ?
C28 H28B 0.9800 . ?
C28 H28C 0.9800 . ?
